data_4505232
loop_
_publ_author_name
'Park, Ki-Min'
'Yoon, Il'
'Seo, Joobeom'
'Lee, Ji-Eun'
'Kim, Jineun'
'Choi, Kyu Seong'
'Jung, Ok-Sang'
'Lee, Shim Sung'

_publ_section_title
;
 Two-Dimensional Square-Grid versus One-Dimensional Double-Stranded
 Networks:&#x2009; Counterion Regulation of the Formation of
 Macrocycle-Based Copper(I) Coordination Frameworks
;
_journal_issue 5
_journal_name_full 'Crystal Growth &amp; Design'
_journal_page_first 1707
_journal_paper_doi 10.1021/cg050220u
_journal_volume 5
_journal_year 2005
_chemical_formula_sum 'C21 H24 Cu N O3 S2'
_chemical_formula_weight 466.07
_chemical_name_systematic
; 
 ? 
;
_space_group_IT_number 14
_symmetry_cell_setting monoclinic
_symmetry_space_group_name_Hall '-P 2ybc'
_symmetry_space_group_name_H-M 'P 1 21/c 1'
_atom_sites_solution_hydrogens geom
_atom_sites_solution_primary direct
_atom_sites_solution_secondary difmap
_audit_creation_method SHELXTL
_cell_angle_alpha 90.00
_cell_angle_beta 100.132(2)
_cell_angle_gamma 90.00
_cell_formula_units_Z 4
_cell_length_a 12.8498(14)
_cell_length_b 9.0701(10)
_cell_length_c 19.779(2)
_cell_measurement_reflns_used 14314
_cell_measurement_temperature 298(2)
_cell_measurement_theta_max 28.32
_cell_measurement_theta_min 1.61
_cell_volume 2269.3(4)
_computing_cell_refinement 'Bruker SMART'
_computing_data_collection 'Bruker SMART'
_computing_data_reduction 'Bruker SAINT'
_computing_molecular_graphics 'Bruker SHELXTL'
_computing_publication_material 'Bruker SHELXTL'
_computing_structure_refinement 'Bruker SHELXTL'
_computing_structure_solution 'Bruker SHELXTL'
_diffrn_ambient_temperature 298(2)
_diffrn_measured_fraction_theta_full 0.975
_diffrn_measured_fraction_theta_max 0.975
_diffrn_measurement_device_type 'CCD area detector'
_diffrn_measurement_method 'phi and omega scans'
_diffrn_radiation_monochromator graphite
_diffrn_radiation_source 'fine-focus sealed tube'
_diffrn_radiation_type MoK\a
_diffrn_radiation_wavelength 0.71073
_diffrn_reflns_av_R_equivalents 0.0808
_diffrn_reflns_av_sigmaI/netI 0.1043
_diffrn_reflns_limit_h_max 9
_diffrn_reflns_limit_h_min -17
_diffrn_reflns_limit_k_max 12
_diffrn_reflns_limit_k_min -11
_diffrn_reflns_limit_l_max 26
_diffrn_reflns_limit_l_min -25
_diffrn_reflns_number 14314
_diffrn_reflns_theta_full 28.32
_diffrn_reflns_theta_max 28.32
_diffrn_reflns_theta_min 1.61
_exptl_absorpt_coefficient_mu 1.166
_exptl_absorpt_correction_T_max 0.928068
_exptl_absorpt_correction_T_min 0.513916
_exptl_absorpt_correction_type empirical
_exptl_absorpt_process_details '(SADABS; Sheldrick, 1998)'
_exptl_crystal_colour colorless
_exptl_crystal_density_diffrn 1.364
_exptl_crystal_density_method 'not measured'
_exptl_crystal_description block
_exptl_crystal_F_000 968
_exptl_crystal_size_max 0.25
_exptl_crystal_size_mid 0.20
_exptl_crystal_size_min 0.20
_refine_diff_density_max 0.956
_refine_diff_density_min -1.255
_refine_diff_density_rms 0.125
_refine_ls_extinction_method none
_refine_ls_goodness_of_fit_ref 0.953
_refine_ls_hydrogen_treatment constr
_refine_ls_matrix_type full
_refine_ls_number_parameters 253
_refine_ls_number_reflns 5500
_refine_ls_number_restraints 0
_refine_ls_restrained_S_all 0.953
_refine_ls_R_factor_all 0.1513
_refine_ls_R_factor_gt 0.0658
_refine_ls_shift/su_max 0.000
_refine_ls_shift/su_mean 0.000
_refine_ls_structure_factor_coef Fsqd
_refine_ls_weighting_details 'calc w=1/[\s^2^(Fo^2^)+(0.1090P)^2^+0.0000P] where P=(Fo^2^+2Fc^2^)/3'
_refine_ls_weighting_scheme calc
_refine_ls_wR_factor_gt 0.1613
_refine_ls_wR_factor_ref 0.2035
_reflns_number_gt 2714
_reflns_number_total 5500
_reflns_threshold_expression >2sigma(I)
_cod_data_source_file cg050220usi20050519_043713.cif
_cod_data_source_block '[Cu(1)CN]n,_2'
_cod_depositor_comments
;
The following automatic conversions were performed:

'_symmetry_cell_setting' value 'Monoclinic' changed to 'monoclinic'
according to /home/saulius/struct/CIF-dictionaries/cif_core.dic
dictionary named 'cif_core.dic' version 2.4.1 from
2010-06-29.

'_exptl_absorpt_correction_type' value 'Empirical'
changed to 'empirical' according to
/home/saulius/struct/CIF-dictionaries/cif_core.dic dictionary named
'cif_core.dic' version 2.4.1 from 2010-06-29.

Automatic conversion script
Id: cif_fix_values 1715 2011-07-08 13:25:40Z adriana 
;
_cod_original_sg_symbol_H-M 'P2(1)/c  '
_cod_database_code 4505232

loop_
_symmetry_equiv_pos_as_xyz
'x, y, z'
'-x, y+1/2, -z+1/2'
'-x, -y, -z'
'x, -y-1/2, z-1/2'

loop_
_atom_site_label
_atom_site_type_symbol
_atom_site_fract_x
_atom_site_fract_y
_atom_site_fract_z
_atom_site_U_iso_or_equiv
_atom_site_adp_type
_atom_site_occupancy
_atom_site_symmetry_multiplicity
_atom_site_calc_flag
_atom_site_refinement_flags
Cu Cu 0.57281(6) 0.60030(7) 0.24169(3) 0.0471(2) Uani 1 1 d .
S1 S 0.62870(10) 0.66913(15) 0.13555(6) 0.0399(3) Uani 1 1 d .
S2 S 0.72568(11) 0.78709(15) -0.18303(6) 0.0430(3) Uani 1 1 d .
O1 O 0.8689(3) 0.9191(5) -0.00407(18) 0.0629(12) Uani 1 1 d .
O2 O 0.8543(3) 0.6702(5) 0.0861(2) 0.0684(12) Uani 1 1 d .
O3 O 0.5742(3) 0.7177(4) -0.02502(17) 0.0509(10) Uani 1 1 d .
C1 C 0.8910(5) 0.9214(9) 0.0689(3) 0.076(2) Uani 1 1 d .
H1A H 0.8271 0.9390 0.0866 0.091 Uiso 1 1 calc R
H1B H 0.9401 0.9991 0.0846 0.091 Uiso 1 1 calc R
C2 C 0.9364(5) 0.7781(9) 0.0935(3) 0.076(2) Uani 1 1 d .
H2A H 0.9894 0.7493 0.0674 0.091 Uiso 1 1 calc R
H2B H 0.9693 0.7858 0.1409 0.091 Uiso 1 1 calc R
C3 C 0.8710(5) 0.5454(8) 0.1237(3) 0.0648(18) Uani 1 1 d .
C4 C 0.9711(6) 0.4975(11) 0.1565(3) 0.088(3) Uani 1 1 d .
H4 H 1.0328 0.5547 0.1532 0.106 Uiso 1 1 calc R
C5 C 0.9801(8) 0.3670(12) 0.1936(4) 0.104(3) Uani 1 1 d .
H5 H 1.0485 0.3349 0.2165 0.124 Uiso 1 1 calc R
C6 C 0.8945(8) 0.2850(9) 0.1979(4) 0.092(3) Uani 1 1 d .
H6 H 0.9023 0.1935 0.2227 0.111 Uiso 1 1 calc R
C7 C 0.7953(6) 0.3321(8) 0.1669(3) 0.076(2) Uani 1 1 d .
H7 H 0.7343 0.2745 0.1715 0.091 Uiso 1 1 calc R
C8 C 0.7830(5) 0.4602(7) 0.1297(2) 0.0577(16) Uani 1 1 d .
C9 C 0.6741(4) 0.5087(6) 0.0934(3) 0.0506(14) Uani 1 1 d .
H9A H 0.6249 0.4292 0.0937 0.061 Uiso 1 1 calc R
H9B H 0.6769 0.5324 0.0465 0.061 Uiso 1 1 calc R
C10 C 0.5047(4) 0.7060(6) 0.0791(2) 0.0473(13) Uani 1 1 d .
H10A H 0.4719 0.6138 0.0641 0.057 Uiso 1 1 calc R
H10B H 0.4587 0.7567 0.1047 0.057 Uiso 1 1 calc R
C11 C 0.5155(5) 0.7964(6) 0.0174(3) 0.0532(15) Uani 1 1 d .
H11A H 0.4467 0.8192 -0.0081 0.064 Uiso 1 1 calc R
H11B H 0.5507 0.8874 0.0317 0.064 Uiso 1 1 calc R
C12 C 0.6072(4) 0.8050(6) -0.0770(3) 0.0483(14) Uani 1 1 d .
H12A H 0.6428 0.8922 -0.0575 0.058 Uiso 1 1 calc R
H12B H 0.5475 0.8337 -0.1107 0.058 Uiso 1 1 calc R
C13 C 0.6812(4) 0.7096(6) -0.1089(3) 0.0480(13) Uani 1 1 d .
H13A H 0.6464 0.6176 -0.1221 0.058 Uiso 1 1 calc R
H13B H 0.7421 0.6883 -0.0747 0.058 Uiso 1 1 calc R
C14 C 0.8385(4) 0.9016(6) -0.1455(3) 0.0515(14) Uani 1 1 d .
H14A H 0.8854 0.8418 -0.1136 0.062 Uiso 1 1 calc R
H14B H 0.8759 0.9286 -0.1816 0.062 Uiso 1 1 calc R
C15 C 0.8164(4) 1.0388(7) -0.1093(2) 0.0449(13) Uani 1 1 d .
C16 C 0.7816(4) 1.1623(7) -0.1451(3) 0.0576(16) Uani 1 1 d .
H16 H 0.7665 1.1569 -0.1943 0.069 Uiso 1 1 calc R
C17 C 0.7669(5) 1.2963(8) -0.1138(3) 0.0644(17) Uani 1 1 d .
H17 H 0.7430 1.3820 -0.1406 0.077 Uiso 1 1 calc R
C18 C 0.7876(5) 1.3018(8) -0.0436(3) 0.0683(18) Uani 1 1 d .
H18 H 0.7788 1.3934 -0.0210 0.082 Uiso 1 1 calc R
C19 C 0.8203(5) 1.1807(8) -0.0049(3) 0.0630(17) Uani 1 1 d .
H19 H 0.8336 1.1869 0.0443 0.076 Uiso 1 1 calc R
C20 C 0.8344(4) 1.0477(7) -0.0374(3) 0.0522(14) Uani 1 1 d .
N21 N 0.4880(4) 0.7753(5) 0.2486(2) 0.0382(10) Uani 0.50 1 d P
C21 C 0.4880(4) 0.7753(5) 0.2486(2) 0.0382(10) Uani 0.50 1 d P
N22 N 0.4614(4) 0.8953(6) 0.2511(2) 0.0506(13) Uani 0.50 1 d P
C22 C 0.4614(4) 0.8953(6) 0.2511(2) 0.0506(13) Uani 0.50 1 d P

loop_
_atom_site_aniso_label
_atom_site_aniso_U_11
_atom_site_aniso_U_22
_atom_site_aniso_U_33
_atom_site_aniso_U_23
_atom_site_aniso_U_13
_atom_site_aniso_U_12
Cu 0.0646(5) 0.0406(4) 0.0364(4) 0.0011(3) 0.0100(3) 0.0028(3)
S1 0.0458(7) 0.0472(8) 0.0263(6) 0.0024(5) 0.0056(5) 0.0038(6)
S2 0.0492(8) 0.0530(8) 0.0251(6) -0.0012(6) 0.0018(5) 0.0033(6)
O1 0.067(3) 0.088(3) 0.0304(19) -0.007(2) -0.0017(18) -0.002(2)
O2 0.050(2) 0.104(3) 0.049(2) 0.026(2) 0.0002(19) 0.010(2)
O3 0.068(3) 0.056(2) 0.0305(18) 0.0094(17) 0.0166(18) 0.003(2)
C1 0.067(4) 0.130(6) 0.028(3) -0.003(4) 0.000(3) -0.009(4)
C2 0.051(4) 0.123(6) 0.047(4) 0.008(4) -0.007(3) -0.008(4)
C3 0.066(4) 0.097(5) 0.033(3) 0.003(3) 0.014(3) 0.033(4)
C4 0.067(4) 0.153(8) 0.042(4) 0.006(4) 0.000(3) 0.046(5)
C5 0.106(7) 0.155(9) 0.045(4) 0.000(5) 0.001(4) 0.080(7)
C6 0.147(8) 0.085(6) 0.046(4) 0.013(4) 0.018(5) 0.061(6)
C7 0.112(6) 0.076(4) 0.040(3) 0.007(3) 0.016(3) 0.042(4)
C8 0.080(5) 0.072(4) 0.021(2) 0.004(3) 0.007(3) 0.030(4)
C9 0.063(4) 0.056(3) 0.032(3) -0.006(3) 0.006(2) 0.009(3)
C10 0.046(3) 0.063(4) 0.034(3) 0.007(3) 0.009(2) 0.013(3)
C11 0.065(4) 0.062(4) 0.032(3) 0.014(3) 0.008(3) 0.016(3)
C12 0.057(3) 0.058(4) 0.031(3) 0.010(3) 0.009(2) 0.002(3)
C13 0.056(3) 0.053(3) 0.032(3) 0.008(2) 0.002(2) 0.009(3)
C14 0.045(3) 0.071(4) 0.037(3) -0.014(3) 0.005(2) 0.000(3)
C15 0.039(3) 0.064(3) 0.032(3) -0.009(3) 0.006(2) -0.005(3)
C16 0.044(3) 0.084(4) 0.045(3) -0.008(3) 0.009(3) 0.000(3)
C17 0.060(4) 0.071(4) 0.063(4) -0.006(3) 0.012(3) 0.007(3)
C18 0.066(4) 0.078(5) 0.063(4) -0.027(4) 0.019(3) 0.003(4)
C19 0.060(4) 0.092(5) 0.036(3) -0.023(3) 0.007(3) 0.000(4)
C20 0.043(3) 0.079(4) 0.034(3) -0.004(3) 0.002(2) -0.002(3)
N21 0.047(3) 0.034(3) 0.033(2) -0.003(2) 0.005(2) 0.010(2)
C21 0.047(3) 0.034(3) 0.033(2) -0.003(2) 0.005(2) 0.010(2)
N22 0.049(3) 0.074(4) 0.028(2) -0.005(2) 0.004(2) -0.007(3)
C22 0.049(3) 0.074(4) 0.028(2) -0.005(2) 0.004(2) -0.007(3)

loop_
_atom_type_symbol
_atom_type_description
_atom_type_scat_dispersion_real
_atom_type_scat_dispersion_imag
_atom_type_scat_source
C C 0.0033 0.0016 'International Tables Vol C Tables 4.2.6.8 and 6.1.1.4'
H H 0.0000 0.0000 'International Tables Vol C Tables 4.2.6.8 and 6.1.1.4'
N N 0.0061 0.0033 'International Tables Vol C Tables 4.2.6.8 and 6.1.1.4'
O O 0.0106 0.0060 'International Tables Vol C Tables 4.2.6.8 and 6.1.1.4'
S S 0.1246 0.1234 'International Tables Vol C Tables 4.2.6.8 and 6.1.1.4'
Cu Cu 0.3201 1.2651 'International Tables Vol C Tables 4.2.6.8 and 6.1.1.4'

loop_
_geom_angle_atom_site_label_1
_geom_angle_atom_site_label_2
_geom_angle_atom_site_label_3
_geom_angle
_geom_angle_site_symmetry_1
_geom_angle_site_symmetry_3
C22 Cu N22 0.0(4) 2_645 2_645
C22 Cu N21 130.3(2) 2_645 .
N22 Cu N21 130.3(2) 2_645 .
C22 Cu S1 114.90(15) 2_645 .
N22 Cu S1 114.90(15) 2_645 .
N21 Cu S1 96.10(14) . .
C22 Cu S2 121.59(15) 2_645 4_576
N22 Cu S2 121.59(15) 2_645 4_576
N21 Cu S2 90.93(14) . 4_576
S1 Cu S2 95.20(5) . 4_576
C10 S1 C9 100.6(2) . .
C10 S1 Cu 102.68(17) . .
C9 S1 Cu 111.03(19) . .
C13 S2 C14 103.4(3) . .
C13 S2 Cu 108.58(18) . 4_575
C14 S2 Cu 120.0(2) . 4_575
C20 O1 C1 117.7(5) . .
C3 O2 C2 118.4(5) . .
C11 O3 C12 113.9(4) . .
O1 C1 C2 108.6(6) . .
O2 C2 C1 109.2(5) . .
O2 C3 C8 117.4(5) . .
O2 C3 C4 123.9(7) . .
C8 C3 C4 118.7(7) . .
C5 C4 C3 119.6(9) . .
C6 C5 C4 120.9(8) . .
C5 C6 C7 120.1(8) . .
C8 C7 C6 120.7(8) . .
C7 C8 C3 119.9(6) . .
C7 C8 C9 120.6(7) . .
C3 C8 C9 119.5(5) . .
C8 C9 S1 110.9(4) . .
C11 C10 S1 114.0(4) . .
O3 C11 C10 110.1(4) . .
O3 C12 C13 105.9(4) . .
C12 C13 S2 115.5(4) . .
C15 C14 S2 117.7(4) . .
C16 C15 C20 117.5(5) . .
C16 C15 C14 120.8(5) . .
C20 C15 C14 121.6(5) . .
C15 C16 C17 123.1(6) . .
C18 C17 C16 117.8(6) . .
C19 C18 C17 121.8(6) . .
C18 C19 C20 119.4(5) . .
O1 C20 C19 124.8(5) . .
O1 C20 C15 114.8(5) . .
C19 C20 C15 120.4(6) . .
N22 N21 Cu 162.7(5) . .
N21 N22 Cu 175.8(5) . 2_655

loop_
_geom_bond_atom_site_label_1
_geom_bond_atom_site_label_2
_geom_bond_distance
_geom_bond_site_symmetry_2
Cu C22 1.922(6) 2_645
Cu N22 1.922(6) 2_645
Cu N21 1.944(5) .
Cu S1 2.4171(14) .
Cu S2 2.4678(15) 4_576
S1 C10 1.808(5) .
S1 C9 1.823(5) .
S2 C13 1.807(5) .
S2 C14 1.831(5) .
S2 Cu 2.4678(15) 4_575
O1 C20 1.375(7) .
O1 C1 1.421(6) .
O2 C3 1.349(8) .
O2 C2 1.428(8) .
O3 C11 1.415(6) .
O3 C12 1.419(6) .
C1 C2 1.472(10) .
C3 C8 1.391(9) .
C3 C4 1.403(9) .
C4 C5 1.387(12) .
C5 C6 1.343(12) .
C6 C7 1.382(10) .
C7 C8 1.370(9) .
C8 C9 1.521(8) .
C10 C11 1.498(7) .
C12 C13 1.505(7) .
C14 C15 1.488(7) .
C15 C16 1.358(8) .
C15 C20 1.402(7) .
C16 C17 1.392(8) .
C17 C18 1.367(9) .
C18 C19 1.362(9) .
C19 C20 1.393(8) .
N21 N22 1.144(6) .
N22 Cu 1.922(6) 2_655
